data_4037841
loop_
_publ_author_name
'Tang, Ling'
'Yang, Qin'
'Zhang, Jianfang'
'Deng, Guisheng'

_publ_section_title
;
 Regioselective Reversal Cyclization To Access either Eight-Membered
 Sulfur-Containing Heterocycle-Fused \g-Pyrones or
 2-(1,4-Dithianyl)-4-pyrones from the Same Precursors.
;
_journal_name_full 'The Journal of organic chemistry'
_journal_paper_doi 10.1021/acs.joc.9b03303
_journal_year 2020
_chemical_formula_moiety 'C24 H19 O4 S3'
_chemical_formula_sum 'C24 H19 O4 S3'
_chemical_formula_weight 467.57
_space_group_crystal_system triclinic
_space_group_IT_number 2
_space_group_name_Hall '-P 1'
_space_group_name_H-M_alt 'P -1'
_atom_sites_solution_hydrogens geom
_atom_sites_solution_primary direct
_audit_creation_date 2019-03-25
_audit_creation_method
;
Olex2 1.2
(compiled 2018.05.29 svn.r3508 for OlexSys, GUI svn.r5506)
;
_cell_angle_alpha 102.351(3)
_cell_angle_beta 100.885(3)
_cell_angle_gamma 94.385(3)
_cell_formula_units_Z 2
_cell_length_a 6.3222(2)
_cell_length_b 13.4523(4)
_cell_length_c 16.5443(4)
_cell_measurement_reflns_used 7580
_cell_measurement_temperature 293
_cell_measurement_theta_max 71.6170
_cell_measurement_theta_min 4.8320
_cell_volume 1339.72(7)
_computing_cell_refinement 'CrysAlisPro 1.171.38.46 (Rigaku OD, 2015)'
_computing_data_collection 'CrysAlisPro 1.171.38.46 (Rigaku OD, 2015)'
_computing_data_reduction 'CrysAlisPro 1.171.38.46 (Rigaku OD, 2015)'
_computing_molecular_graphics 'Olex2 (Dolomanov et al., 2009)'
_computing_publication_material 'Olex2 (Dolomanov et al., 2009)'
_computing_structure_refinement 'ShelXL (Sheldrick, 2015)'
_computing_structure_solution 'ShelXS (Sheldrick, 2008)'
_diffrn_ambient_temperature 293
_diffrn_detector 'CCD plate'
_diffrn_detector_area_resol_mean 8.0697
_diffrn_detector_type EosS2
_diffrn_measured_fraction_theta_full 0.999
_diffrn_measured_fraction_theta_max 0.999
_diffrn_measurement_details
;
List of Runs (angles in degrees, time in seconds):

  # Type    Start    End  Width  t~exp~   \w     \q     \k     \f   Frames
--------------------------------------------------------------------------
  1  \w    -33.00  -5.00   1.00    1.00    --  -34.73 -19.00 -30.00   28
  2  \w    -31.00  51.00   1.00    1.00    --   34.73 -57.00  30.00   82
  3  \w     47.00  75.00   1.00    1.00    --   34.73-125.00  30.00   28
  4  \w     53.00  88.00   1.00    1.00    --   34.73-125.00 -90.00   35
  5  \w     62.00 114.00   1.00    4.00    --  105.88-111.00 -60.00   52
  6  \w     80.00 106.00   1.00    4.00    --  105.88 -94.00  30.00   26
  7  \w     50.00 133.00   1.00    4.00    --  105.88 -77.00 -60.00   83
  8  \w     86.00 133.00   1.00    4.00    --  105.88  30.00 -60.00   47
  9  \w    126.00 160.00   1.00    4.00    --  105.88  30.00 -30.00   34
 10  \w    130.00 165.00   1.00    4.00    --  105.88  77.00  30.00   35
 11  \w    127.00 169.00   1.00    4.00    --  105.88  77.00  90.00   42
 12  \w    125.00 157.00   1.00    4.00    --  105.88  77.00 150.00   32
 13  \w    124.00 172.00   1.00    4.00    --  105.88  77.00 120.00   48
 14  \w    120.00 172.00   1.00    4.00    --  105.88  77.00  60.00   52
 15  \w    124.00 169.00   1.00    4.00    --  105.88  77.00   0.00   45
 16  \w    126.00 171.00   1.00    4.00    --  105.88  77.00 -90.00   45
 17  \w    124.00 173.00   1.00    4.00    --  105.88  77.00-150.00   49
 18  \w    126.00 170.00   1.00    4.00    --  105.88  77.00-180.00   44
 19  \w    125.00 156.00   1.00    4.00    --  105.88  77.00-120.00   31
 20  \w    112.00 173.00   1.00    4.00    --  105.88  77.00 -30.00   61
 21  \w     89.00 115.00   1.00    4.00    --  105.88  61.00 120.00   26
 22  \w     88.00 125.00   1.00    4.00    --  105.88  61.00  90.00   37
 23  \w     91.00 117.00   1.00    4.00    --  105.88  61.00  30.00   26
 24  \w     89.00 115.00   1.00    4.00    --  105.88  61.00   0.00   26
 25  \w     84.00 118.00   1.00    4.00    --  105.88  30.00   0.00   34
 26  \w     88.00 116.00   1.00    4.00    --  105.88  61.00  60.00   28
 27  \w     84.00 113.00   1.00    4.00    --  105.88  30.00  90.00   29
 28  \w     79.00 104.00   1.00    4.00    --  105.88  77.00  60.00   25
 29  \w     79.00 105.00   1.00    4.00    --  105.88  77.00  90.00   26
 30  \w     79.00 105.00   1.00    4.00    --  105.88  77.00 120.00   26
 31  \w     79.00 108.00   1.00    4.00    --  105.88  77.00 150.00   29
 32  \w     84.00 116.00   1.00    4.00    --  105.88  30.00 150.00   32
 33  \w     84.00 109.00   1.00    4.00    --  105.88  30.00  60.00   25
 34  \w     85.00 113.00   1.00    4.00    --  105.88  30.00  30.00   28
 35  \w     80.00 106.00   1.00    4.00    --  105.88  77.00  30.00   26
 36  \w     79.00 105.00   1.00    4.00    --  105.88  77.00   0.00   26
 37  \w     79.00 104.00   1.00    4.00    --  105.88  77.00 -30.00   25
 38  \w     88.00 113.00   1.00    4.00    --  105.88  61.00 -60.00   25
 39  \w     88.00 114.00   1.00    4.00    --  105.88  61.00 -90.00   26
 40  \w     79.00 105.00   1.00    4.00    --  105.88  77.00-150.00   26
 41  \w     88.00 128.00   1.00    4.00    --  105.88  61.00-150.00   40
 42  \w     88.00 131.00   1.00    4.00    --  105.88  30.00-150.00   43
 43  \w     84.00 113.00   1.00    4.00    --  105.88  30.00 -90.00   29
 44  \w     79.00 105.00   1.00    4.00    --  105.88  77.00 -60.00   26
 45  \w     79.00 105.00   1.00    4.00    --  105.88  77.00 -90.00   26
 46  \w     79.00 104.00   1.00    4.00    --  105.88  77.00-120.00   25
 47  \w     86.00 114.00   1.00    4.00    --  105.88  30.00-180.00   28
 48  \w     79.00 105.00   1.00    4.00    --  105.88  77.00-180.00   26
 49  \w     41.00  95.00   1.00    1.00    --   34.73  77.00-120.00   54
 50  \w     72.00  98.00   1.00    1.00    --   34.73  77.00 -90.00   26
 51  \w     69.00 101.00   1.00    1.00    --   34.73  57.00 -30.00   32
 52  \w     66.00 100.00   1.00    1.00    --   34.73  77.00   0.00   34
 53  \w     71.00 101.00   1.00    1.00    --   34.73  77.00  60.00   30
 54  \w     75.00 101.00   1.00    1.00    --   34.73  77.00  90.00   26
 55  \w     84.00 110.00   1.00    4.00    --  105.88  30.00 -30.00   26
 56  \w     69.00  94.00   1.00    1.00    --   34.73  38.00-150.00   25
 57  \w     16.00  44.00   1.00    1.00    --   34.73  38.00-150.00   28
 58  \w     13.00  43.00   1.00    1.00    --   34.73  77.00 -90.00   30
 59  \w     10.00  37.00   1.00    1.00    --   34.73  77.00-120.00   27
 60  \w     19.00  45.00   1.00    1.00    --   34.73  57.00 -30.00   26
 61  \w      8.00  56.00   1.00    1.00    --   34.73  77.00   0.00   48
 62  \w      9.00  55.00   1.00    1.00    --   34.73  77.00  90.00   46
 63  \w      8.00  34.00   1.00    1.00    --   34.73  77.00  60.00   26
 64  \w      8.00 100.00   1.00    1.00    --   34.73  77.00 150.00   92
 65  \w     38.00 126.00   1.00    4.00    --  105.88 -77.00 150.00   88
 66  \w     38.00  63.00   1.00    4.00    --  105.88 -94.00  30.00   25
 67  \w     37.00 106.00   1.00    4.00    --  105.88 -94.00 120.00   69
 68  \w    -27.00  44.00   1.00    1.00    --   34.73 -57.00-150.00   71
 69  \w    -31.00  50.00   1.00    1.00    --   34.73 -57.00 -60.00   81
 70  \w    -32.00  50.00   1.00    1.00    --   34.73 -57.00 120.00   82
 71  \w    -44.00 -19.00   1.00    1.00    --  -34.73 125.00  30.00   25
 72  \w    -95.00 -52.00   1.00    1.00    --  -34.73 -19.00 -30.00   43
 73  \w    -88.00 -51.00   1.00    1.00    --  -34.73 125.00  30.00   37
;
_diffrn_measurement_device 'four-circle diffractometer'
_diffrn_measurement_device_type 'SuperNova, Dual, Cu at zero, EosS2'
_diffrn_measurement_method '\w scans'
_diffrn_orient_matrix_type 'CrysAlisPro convention (1999,Acta A55,543-557)'
_diffrn_orient_matrix_UB_11 -0.0349169000
_diffrn_orient_matrix_UB_12 -0.0579389000
_diffrn_orient_matrix_UB_13 -0.0933940000
_diffrn_orient_matrix_UB_21 0.2043072000
_diffrn_orient_matrix_UB_22 -0.0527622000
_diffrn_orient_matrix_UB_23 0.0214943000
_diffrn_orient_matrix_UB_31 -0.1397885000
_diffrn_orient_matrix_UB_32 -0.0883741000
_diffrn_orient_matrix_UB_33 0.0180036000
_diffrn_radiation_monochromator mirror
_diffrn_radiation_probe x-ray
_diffrn_radiation_type CuK\a
_diffrn_radiation_wavelength 1.54184
_diffrn_reflns_av_R_equivalents 0.0694
_diffrn_reflns_av_unetI/netI 0.0621
_diffrn_reflns_Laue_measured_fraction_full 0.999
_diffrn_reflns_Laue_measured_fraction_max 0.999
_diffrn_reflns_limit_h_max 7
_diffrn_reflns_limit_h_min -7
_diffrn_reflns_limit_k_max 16
_diffrn_reflns_limit_k_min -16
_diffrn_reflns_limit_l_max 19
_diffrn_reflns_limit_l_min -20
_diffrn_reflns_number 4733
_diffrn_reflns_point_group_measured_fraction_full 0.999
_diffrn_reflns_point_group_measured_fraction_max 0.999
_diffrn_reflns_theta_full 66.599
_diffrn_reflns_theta_max 66.599
_diffrn_reflns_theta_min 3.388
_diffrn_source 'micro-focus sealed X-ray tube'
_diffrn_source_type 'SuperNova (Cu) X-ray Source'
_exptl_absorpt_coefficient_mu 2.731
_exptl_absorpt_correction_T_max 1.00000
_exptl_absorpt_correction_T_min 0.17047
_exptl_absorpt_correction_type multi-scan
_exptl_absorpt_process_details
;
CrysAlisPro 1.171.38.46 (Rigaku Oxford Diffraction, 2015)
Empirical absorption correction using spherical harmonics,
 implemented in SCALE3 ABSPACK scaling algorithm.
;
_exptl_crystal_colour yellow
_exptl_crystal_colour_primary yellow
_exptl_crystal_density_diffrn 1.159
_exptl_crystal_description block
_exptl_crystal_F_000 486
_exptl_crystal_size_max 0.3
_exptl_crystal_size_mid 0.2
_exptl_crystal_size_min 0.2
_platon_squeeze_details
;

;
_refine_diff_density_max 1.084
_refine_diff_density_min -0.853
_refine_diff_density_rms 0.091
_refine_ls_extinction_method none
_refine_ls_goodness_of_fit_ref 1.061
_refine_ls_hydrogen_treatment constr
_refine_ls_matrix_type full
_refine_ls_number_parameters 281
_refine_ls_number_reflns 4733
_refine_ls_number_restraints 0
_refine_ls_restrained_S_all 1.061
_refine_ls_R_factor_all 0.0923
_refine_ls_R_factor_gt 0.0811
_refine_ls_shift/su_max 0.000
_refine_ls_shift/su_mean 0.000
_refine_ls_structure_factor_coef Fsqd
_refine_ls_weighting_details 'w=1/[\s^2^(Fo^2^)+(0.1579P)^2^+0.8576P] where P=(Fo^2^+2Fc^2^)/3'
_refine_ls_weighting_scheme calc
_refine_ls_wR_factor_gt 0.2376
_refine_ls_wR_factor_ref 0.2490
_reflns_Friedel_coverage 0.000
_reflns_number_gt 3926
_reflns_number_total 4733
_reflns_threshold_expression 'I > 2\s(I)'
_cod_data_source_file jo9b03303_si_002.cif
_cod_data_source_block exp_647-sr
_cod_original_cell_volume 1339.71(7)
_cod_database_code 4037841
_shelx_shelxl_version_number 2016/6
_chemical_oxdiff_formula 'C60 H120 O4 S3'
_shelx_space_group_comment
;
The symmetry employed for this shelxl refinement is uniquely defined
by the following loop, which should always be used as a source of
symmetry information in preference to the above space-group names.
They are only intended as comments.
;
_shelx_estimated_absorpt_t_max 0.611
_shelx_estimated_absorpt_t_min 0.495
_reflns_odcompleteness_completeness 99.87
_reflns_odcompleteness_iscentric 1
_reflns_odcompleteness_theta 66.49
_olex2_refinement_description
;
1. Fixed Uiso
 At 1.2 times of:
  All C(H) groups, All C(H,H) groups
 At 1.5 times of:
  All C(H,H,H) groups
2.a Ternary CH refined with riding coordinates:
 C16(H16)
2.b Secondary CH2 refined with riding coordinates:
 C12(H12A,H12B), C14(H14A,H14B), C15(H15A,H15B)
2.c Aromatic/amide H refined with riding coordinates:
 C1(H1), C2(H2), C4(H4), C6(H6), C20(H20), C21(H21), C22(H22), C23(H23),
 C24(H24)
2.d Idealised Me refined as rotating group:
 C13(H13A,H13B,H13C)
;
_olex2_submission_special_instructions 'No special instructions were received'
_oxdiff_exptl_absorpt_empirical_details
;
Empirical correction (ABSPACK) includes:
- Absorption correction using spherical harmonics
- Frame scaling
;
_oxdiff_exptl_absorpt_empirical_full_max 4.842
_oxdiff_exptl_absorpt_empirical_full_min 0.349

loop_
_space_group_symop_operation_xyz
'x, y, z'
'-x, -y, -z'

loop_
_atom_site_label
_atom_site_type_symbol
_atom_site_fract_x
_atom_site_fract_y
_atom_site_fract_z
_atom_site_U_iso_or_equiv
_atom_site_adp_type
_atom_site_occupancy
_atom_site_site_symmetry_order
_atom_site_calc_flag
_atom_site_refinement_flags_posn
S1 S -0.1887(3) 0.50268(15) 0.22984(13) 0.0996(6) Uani 1 1 d .
S2 S 0.32891(12) 0.92894(7) 0.26874(5) 0.0416(3) Uani 1 1 d .
S3 S 0.81134(14) 1.02834(8) 0.41090(5) 0.0463(3) Uani 1 1 d .
O1 O 0.3648(4) 0.70599(19) 0.21613(16) 0.0423(6) Uani 1 1 d .
O2 O 0.7118(7) 0.6463(3) 0.0342(2) 0.0742(11) Uani 1 1 d .
O3 O 0.4184(5) 0.8194(3) 0.40976(19) 0.0606(8) Uani 1 1 d .
O4 O 0.7365(5) 0.7688(2) 0.38583(17) 0.0514(7) Uani 1 1 d .
C1 C -0.1724(6) 0.4155(3) 0.1404(2) 0.0405(8) Uani 1 1 d .
H1 H -0.261387 0.354318 0.114615 0.049 Uiso 1 1 calc R
C2 C 0.0254(8) 0.4623(4) 0.1124(3) 0.0650(12) Uani 1 1 d .
H2 H 0.076299 0.430550 0.065320 0.078 Uiso 1 1 calc R
C3 C 0.1199(6) 0.5575(3) 0.1653(2) 0.0453(8) Uani 1 1 d .
C4 C 0.0159(7) 0.5885(4) 0.2311(3) 0.0555(10) Uani 1 1 d .
H4 H 0.055738 0.650225 0.271331 0.067 Uiso 1 1 calc R
C5 C 0.3065(6) 0.6192(3) 0.1534(2) 0.0402(8) Uani 1 1 d .
C6 C 0.4203(7) 0.5969(3) 0.0916(2) 0.0495(9) Uani 1 1 d .
H6 H 0.376834 0.536887 0.049557 0.059 Uiso 1 1 calc R
C7 C 0.6055(7) 0.6633(3) 0.0893(3) 0.0485(9) Uani 1 1 d .
C8 C 0.6619(6) 0.7542(3) 0.1593(2) 0.0449(8) Uani 1 1 d .
C9 C 0.5403(5) 0.7718(3) 0.2171(2) 0.0357(7) Uani 1 1 d .
C10 C 0.5645(5) 0.8612(3) 0.2934(2) 0.0338(7) Uani 1 1 d .
C11 C 0.5606(6) 0.8155(3) 0.3706(2) 0.0415(8) Uani 1 1 d .
C12 C 0.7650(9) 0.7272(4) 0.4615(3) 0.0691(13) Uani 1 1 d .
H12A H 0.639610 0.679423 0.458927 0.083 Uiso 1 1 calc R
H12B H 0.782792 0.781944 0.511936 0.083 Uiso 1 1 calc R
C13 C 0.9636(11) 0.6737(6) 0.4631(4) 0.0884(18) Uani 1 1 d .
H13A H 0.926754 0.605982 0.427172 0.133 Uiso 1 1 calc GR
H13B H 1.021805 0.669209 0.519999 0.133 Uiso 1 1 calc GR
H13C H 1.069884 0.711560 0.443259 0.133 Uiso 1 1 calc GR
C14 C 0.3698(6) 1.0332(3) 0.3623(3) 0.0472(9) Uani 1 1 d .
H14A H 0.255622 1.076668 0.354673 0.057 Uiso 1 1 calc R
H14B H 0.356410 1.004682 0.410508 0.057 Uiso 1 1 calc R
C15 C 0.5869(6) 1.0985(3) 0.3821(3) 0.0483(9) Uani 1 1 d .
H15A H 0.589203 1.157026 0.428244 0.058 Uiso 1 1 calc R
H15B H 0.604675 1.124104 0.332926 0.058 Uiso 1 1 calc R
C16 C 0.7806(5) 0.9330(3) 0.3104(2) 0.0352(7) Uani 1 1 d .
H16 H 0.899459 0.890719 0.316765 0.042 Uiso 1 1 calc R
C17 C 0.8042(5) 0.9843(3) 0.2424(2) 0.0365(7) Uani 1 1 d .
C18 C 0.8278(5) 1.0286(3) 0.1895(2) 0.0405(8) Uani 1 1 d .
C19 C 0.8501(6) 1.0800(3) 0.1231(2) 0.0420(8) Uani 1 1 d .
C20 C 1.0503(8) 1.1090(5) 0.1089(4) 0.0751(15) Uani 1 1 d .
H20 H 1.175177 1.095849 0.142689 0.090 Uiso 1 1 calc R
C21 C 1.0663(10) 1.1583(5) 0.0435(4) 0.0846(17) Uani 1 1 d .
H21 H 1.202047 1.178126 0.034130 0.102 Uiso 1 1 calc R
C22 C 0.8857(10) 1.1771(4) -0.0058(4) 0.0731(14) Uani 1 1 d .
H22 H 0.897174 1.210490 -0.048841 0.088 Uiso 1 1 calc R
C23 C 0.6914(10) 1.1482(5) 0.0068(4) 0.0872(18) Uani 1 1 d .
H23 H 0.567731 1.161074 -0.027959 0.105 Uiso 1 1 calc R
C24 C 0.6698(8) 1.0988(5) 0.0713(4) 0.0695(13) Uani 1 1 d .
H24 H 0.532495 1.078720 0.079161 0.083 Uiso 1 1 calc R

loop_
_atom_site_aniso_label
_atom_site_aniso_U_11
_atom_site_aniso_U_22
_atom_site_aniso_U_33
_atom_site_aniso_U_23
_atom_site_aniso_U_13
_atom_site_aniso_U_12
S1 0.0844(11) 0.1066(12) 0.1003(12) 0.0076(10) 0.0310(9) -0.0173(9)
S2 0.0242(4) 0.0530(5) 0.0403(5) 0.0012(4) 0.0008(3) 0.0030(3)
S3 0.0333(5) 0.0618(6) 0.0343(5) 0.0043(4) -0.0038(3) -0.0050(4)
O1 0.0411(13) 0.0467(13) 0.0356(13) 0.0019(10) 0.0123(10) -0.0041(10)
O2 0.103(3) 0.0571(18) 0.068(2) -0.0021(15) 0.055(2) -0.0020(17)
O3 0.0622(18) 0.077(2) 0.0505(17) 0.0206(15) 0.0283(14) 0.0025(15)
O4 0.0531(15) 0.0678(17) 0.0414(14) 0.0279(13) 0.0112(12) 0.0102(13)
C1 0.0399(17) 0.0376(16) 0.0342(17) -0.0041(13) 0.0082(13) -0.0205(13)
C2 0.069(3) 0.059(3) 0.056(3) -0.002(2) 0.012(2) -0.015(2)
C3 0.0443(19) 0.0459(19) 0.0416(19) 0.0081(16) 0.0047(15) -0.0040(15)
C4 0.053(2) 0.061(2) 0.051(2) 0.0070(19) 0.0164(18) -0.0034(18)
C5 0.0436(18) 0.0416(17) 0.0314(17) 0.0048(14) 0.0044(14) -0.0001(14)
C6 0.061(2) 0.048(2) 0.0371(19) 0.0038(15) 0.0158(17) 0.0009(17)
C7 0.065(2) 0.0445(19) 0.042(2) 0.0097(16) 0.0271(18) 0.0053(17)
C8 0.049(2) 0.0453(19) 0.044(2) 0.0108(16) 0.0209(16) 0.0045(15)
C9 0.0350(16) 0.0417(17) 0.0308(16) 0.0103(13) 0.0066(13) 0.0024(13)
C10 0.0271(15) 0.0430(17) 0.0294(16) 0.0055(13) 0.0060(12) 0.0001(12)
C11 0.0402(18) 0.0457(18) 0.0358(18) 0.0067(14) 0.0082(14) -0.0042(14)
C12 0.088(3) 0.083(3) 0.042(2) 0.035(2) 0.007(2) 0.007(3)
C13 0.099(4) 0.106(5) 0.069(3) 0.041(3) 0.007(3) 0.027(4)
C14 0.0372(18) 0.055(2) 0.044(2) -0.0002(16) 0.0087(15) 0.0085(16)
C15 0.043(2) 0.051(2) 0.043(2) -0.0005(16) 0.0054(15) 0.0024(16)
C16 0.0239(14) 0.0477(18) 0.0347(16) 0.0136(14) 0.0040(12) 0.0035(13)
C17 0.0273(15) 0.0451(17) 0.0354(17) 0.0082(14) 0.0060(12) -0.0002(12)
C18 0.0344(17) 0.0460(18) 0.0399(19) 0.0104(16) 0.0058(14) 0.0009(14)
C19 0.0477(19) 0.0404(17) 0.0401(18) 0.0140(14) 0.0113(15) 0.0007(14)
C20 0.051(2) 0.107(4) 0.087(4) 0.060(3) 0.020(2) 0.009(2)
C21 0.075(3) 0.115(5) 0.086(4) 0.054(4) 0.038(3) 0.010(3)
C22 0.101(4) 0.071(3) 0.063(3) 0.039(2) 0.028(3) 0.014(3)
C23 0.077(4) 0.115(5) 0.083(4) 0.066(4) 0.001(3) 0.009(3)
C24 0.048(2) 0.096(4) 0.073(3) 0.047(3) 0.004(2) 0.001(2)

loop_
_atom_type_symbol
_atom_type_description
_atom_type_scat_dispersion_real
_atom_type_scat_dispersion_imag
_atom_type_scat_source
C C 0.0181 0.0091 'International Tables Vol C Tables 4.2.6.8 and 6.1.1.4'
H H 0.0000 0.0000 'International Tables Vol C Tables 4.2.6.8 and 6.1.1.4'
O O 0.0492 0.0322 'International Tables Vol C Tables 4.2.6.8 and 6.1.1.4'
S S 0.3331 0.5567 'International Tables Vol C Tables 4.2.6.8 and 6.1.1.4'

loop_
_geom_angle_atom_site_label_1
_geom_angle_atom_site_label_2
_geom_angle_atom_site_label_3
_geom_angle
C4 S1 C1 98.4(2)
C14 S2 C10 101.80(16)
C15 S3 C16 99.07(16)
C5 O1 C9 119.6(3)
C11 O4 C12 115.9(3)
C2 C1 S1 103.7(2)
C3 C2 C1 113.0(4)
C2 C3 C5 124.7(4)
C4 C3 C2 112.8(4)
C4 C3 C5 122.5(4)
C3 C4 S1 112.1(3)
O1 C5 C3 111.2(3)
C6 C5 O1 121.1(3)
C6 C5 C3 127.7(3)
C5 C6 C7 121.6(4)
O2 C7 C6 123.7(4)
O2 C7 C8 121.7(4)
C6 C7 C8 114.6(3)
C9 C8 C7 120.4(3)
O1 C9 C10 107.8(3)
C8 C9 O1 122.6(3)
C8 C9 C10 129.6(3)
C9 C10 S2 104.7(2)
C9 C10 C11 107.1(3)
C9 C10 C16 112.9(3)
C11 C10 S2 112.1(2)
C11 C10 C16 108.5(3)
C16 C10 S2 111.5(2)
O3 C11 O4 125.5(4)
O3 C11 C10 125.3(3)
O4 C11 C10 109.2(3)
O4 C12 C13 106.6(4)
C15 C14 S2 114.1(3)
C14 C15 S3 112.4(3)
C10 C16 S3 109.7(2)
C17 C16 S3 110.1(2)
C17 C16 C10 114.5(3)
C18 C17 C16 177.7(4)
C17 C18 C19 177.9(4)
C20 C19 C18 121.4(4)
C24 C19 C18 120.0(4)
C24 C19 C20 118.5(4)
C19 C20 C21 120.0(5)
C22 C21 C20 120.2(5)
C23 C22 C21 120.2(5)
C22 C23 C24 121.0(5)
C19 C24 C23 120.0(5)

loop_
_geom_bond_atom_site_label_1
_geom_bond_atom_site_label_2
_geom_bond_distance
S1 C1 1.705(4)
S1 C4 1.660(5)
S2 C10 1.831(3)
S2 C14 1.815(4)
S3 C15 1.809(4)
S3 C16 1.838(3)
O1 C5 1.359(4)
O1 C9 1.361(4)
O2 C7 1.225(5)
O3 C11 1.201(5)
O4 C11 1.328(5)
O4 C12 1.464(5)
C1 C2 1.549(6)
C2 C3 1.404(6)
C3 C4 1.381(6)
C3 C5 1.459(5)
C5 C6 1.353(5)
C6 C7 1.428(6)
C7 C8 1.460(5)
C8 C9 1.330(5)
C9 C10 1.521(4)
C10 C11 1.535(5)
C10 C16 1.555(4)
C12 C13 1.493(8)
C14 C15 1.512(5)
C16 C17 1.463(5)
C17 C18 1.184(5)
C18 C19 1.441(5)
C19 C20 1.373(6)
C19 C24 1.365(6)
C20 C21 1.399(8)
C21 C22 1.347(8)
C22 C23 1.328(9)
C23 C24 1.394(7)

loop_
_platon_squeeze_void_nr
_platon_squeeze_void_average_x
_platon_squeeze_void_average_y
_platon_squeeze_void_average_z
_platon_squeeze_void_volume
_platon_squeeze_void_count_electrons
_platon_squeeze_void_content
1 0.259 0.500 0.500 292 89 ' '
